data_2219850
loop_
_publ_author_name
'Tang, Guodong'

_publ_section_title
Tris(diphenylpropylphosphine-\k<i>P</i>)-\m~2~-iodido-tri-\m~3~-sulfido-sulfidotricopper(I)tungsten(VI)
_journal_coeditor_code GK2166
_journal_issue 11
_journal_name_full 'Acta Crystallographica Section E'
_journal_page_first m1421
_journal_paper_doi 10.1107/S1600536808030390
_journal_volume 64
_journal_year 2008
_chemical_formula_iupac '[Cu3 W I S4 (C15 H17 P)3]'
_chemical_formula_moiety 'C45 H51 Cu3 I P3 S4 W'
_chemical_formula_sum 'C45 H51 Cu3 I P3 S4 W'
_chemical_formula_weight 1314.38
_chemical_name_systematic
;
Tris(diphenylpropylphosphine-\k<i>P</i>)-\m~2~-iodido-tri-\m~3~-sulfido-
sulfidotricopper(I)tungsten(VI)
;
_space_group_IT_number 2
_symmetry_cell_setting triclinic
_symmetry_space_group_name_Hall '-P 1'
_symmetry_space_group_name_H-M 'P -1'
_atom_sites_solution_hydrogens geom
_atom_sites_solution_primary direct
_atom_sites_solution_secondary difmap
_audit_creation_method 'SHELXTL (Sheldrick, 2000)'
_cell_angle_alpha 86.491(6)
_cell_angle_beta 77.568(5)
_cell_angle_gamma 74.103(5)
_cell_formula_units_Z 2
_cell_length_a 11.7161(10)
_cell_length_b 13.1040(13)
_cell_length_c 17.1958(15)
_cell_measurement_reflns_used 9051
_cell_measurement_temperature 193(2)
_cell_measurement_theta_max 25.3
_cell_measurement_theta_min 3.2
_cell_volume 2479.5(4)
_computing_cell_refinement 'CrystalClear (Rigaku, 2000)'
_computing_data_collection 'CrystalClear (Rigaku, 2000)'
_computing_data_reduction 'CrystalStructure (Rigaku, 2000)'
_computing_molecular_graphics 'SHELXTL (Sheldrick, 2008)'
_computing_publication_material 'SHELXTL (Sheldrick, 2008)'
_computing_structure_refinement 'SHELXTL (Sheldrick, 2008)'
_computing_structure_solution 'SHELXTL (Sheldrick, 2008)'
_diffrn_ambient_temperature 193(2)
_diffrn_detector_area_resol_mean 7.31
_diffrn_measured_fraction_theta_full 0.992
_diffrn_measured_fraction_theta_max 0.992
_diffrn_measurement_device_type 'Rigaku Mercury'
_diffrn_measurement_method \w
_diffrn_radiation_monochromator graphite
_diffrn_radiation_source 'fine-focus sealed tube'
_diffrn_radiation_type MoK\a
_diffrn_radiation_wavelength 0.71070
_diffrn_reflns_av_R_equivalents 0.0389
_diffrn_reflns_av_sigmaI/netI 0.0519
_diffrn_reflns_limit_h_max 13
_diffrn_reflns_limit_h_min -14
_diffrn_reflns_limit_k_max 15
_diffrn_reflns_limit_k_min -15
_diffrn_reflns_limit_l_max 18
_diffrn_reflns_limit_l_min -20
_diffrn_reflns_number 24291
_diffrn_reflns_theta_full 25.35
_diffrn_reflns_theta_max 25.35
_diffrn_reflns_theta_min 3.16
_diffrn_standards_decay_% 0
_exptl_absorpt_coefficient_mu 4.499
_exptl_absorpt_correction_T_max 0.557
_exptl_absorpt_correction_T_min 0.196
_exptl_absorpt_correction_type multi-scan
_exptl_absorpt_process_details '(SADABS; Sheldrick, 1996)'
_exptl_crystal_colour orange
_exptl_crystal_density_diffrn 1.760
_exptl_crystal_density_method 'not measured'
_exptl_crystal_description block
_exptl_crystal_F_000 1288
_exptl_crystal_size_max 0.38
_exptl_crystal_size_mid 0.37
_exptl_crystal_size_min 0.13
_refine_diff_density_max 1.362
_refine_diff_density_min -1.200
_refine_ls_extinction_method none
_refine_ls_goodness_of_fit_ref 1.089
_refine_ls_hydrogen_treatment constr
_refine_ls_matrix_type full
_refine_ls_number_parameters 506
_refine_ls_number_reflns 9073
_refine_ls_number_restraints 0
_refine_ls_restrained_S_all 1.089
_refine_ls_R_factor_all 0.0496
_refine_ls_R_factor_gt 0.0393
_refine_ls_shift/su_max 0.001
_refine_ls_shift/su_mean 0.000
_refine_ls_structure_factor_coef Fsqd
_refine_ls_weighting_details 'calc w=1/[\s^2^(Fo^2^)+(0.0305P)^2^+3.084P] where P=(Fo^2^+2Fc^2^)/3'
_refine_ls_weighting_scheme calc
_refine_ls_wR_factor_gt 0.0778
_refine_ls_wR_factor_ref 0.0825
_reflns_number_gt 7765
_reflns_number_total 9073
_reflns_threshold_expression I>2\s(I)
_cod_data_source_file gk2166.cif
_cod_data_source_block I
_cod_database_code 2219850
_cod_database_fobs_code 2219850

loop_
_symmetry_equiv_pos_as_xyz
'x, y, z'
'-x, -y, -z'

loop_
_atom_site_type_symbol
_atom_site_label
_atom_site_fract_x
_atom_site_fract_y
_atom_site_fract_z
_atom_site_U_iso_or_equiv
_atom_site_adp_type
_atom_site_calc_flag
_atom_site_refinement_flags
_atom_site_occupancy
W W1 0.231242(18) 0.395552(17) 0.228219(12) 0.02162(7) Uani d . 1
I I1 0.04088(3) 0.15726(3) 0.25752(2) 0.03494(11) Uani d . 1
Cu Cu1 0.27335(6) 0.18233(5) 0.24969(4) 0.03150(17) Uani d . 1
Cu Cu2 0.03224(6) 0.35612(6) 0.32704(4) 0.02940(17) Uani d . 1
Cu Cu3 0.11527(6) 0.32641(6) 0.13088(4) 0.03415(18) Uani d . 1
S S1 0.22840(12) 0.31168(11) 0.34612(7) 0.0243(3) Uani d . 1
S S2 0.03705(12) 0.46591(11) 0.21720(8) 0.0270(3) Uani d . 1
S S3 0.31753(12) 0.27256(11) 0.13230(8) 0.0280(3) Uani d . 1
S S4 0.32984(14) 0.51184(13) 0.21978(9) 0.0412(4) Uani d . 1
P P1 0.39067(13) 0.02190(11) 0.26649(9) 0.0293(3) Uani d . 1
P P2 -0.12091(12) 0.39157(11) 0.43205(8) 0.0235(3) Uani d . 1
P P3 0.04133(13) 0.30253(11) 0.02686(8) 0.0266(3) Uani d . 1
C C1 0.4102(5) -0.0724(4) 0.1889(3) 0.0290(13) Uani d . 1
C C2 0.3512(6) -0.1520(5) 0.1976(4) 0.0519(19) Uani d . 1
H H2 0.2976 -0.1594 0.2463 0.062 Uiso calc R 1
C C3 0.3705(8) -0.2213(6) 0.1347(4) 0.065(2) Uani d . 1
H H3 0.3294 -0.2755 0.1409 0.078 Uiso calc R 1
C C4 0.4476(7) -0.2122(5) 0.0642(4) 0.0519(18) Uani d . 1
H H4 0.4610 -0.2605 0.0221 0.062 Uiso calc R 1
C C5 0.5052(6) -0.1336(5) 0.0547(4) 0.0462(17) Uani d . 1
H H5 0.5581 -0.1267 0.0055 0.055 Uiso calc R 1
C C6 0.4871(5) -0.0641(5) 0.1159(3) 0.0378(15) Uani d . 1
H H6 0.5277 -0.0095 0.1082 0.045 Uiso calc R 1
C C7 0.5437(5) 0.0212(5) 0.2712(3) 0.0326(13) Uani d . 1
C C8 0.6366(5) -0.0748(5) 0.2656(4) 0.0400(15) Uani d . 1
H H8 0.6197 -0.1396 0.2570 0.048 Uiso calc R 1
C C9 0.7516(6) -0.0749(6) 0.2725(4) 0.0492(17) Uani d . 1
H H9 0.8142 -0.1394 0.2680 0.059 Uiso calc R 1
C C10 0.7756(6) 0.0192(6) 0.2860(4) 0.0501(18) Uani d . 1
H H10 0.8547 0.0187 0.2916 0.060 Uiso calc R 1
C C11 0.6864(6) 0.1135(6) 0.2916(4) 0.0490(17) Uani d . 1
H H11 0.7037 0.1782 0.3003 0.059 Uiso calc R 1
C C12 0.5709(6) 0.1129(5) 0.2844(4) 0.0390(15) Uani d . 1
H H12 0.5090 0.1779 0.2889 0.047 Uiso calc R 1
C C13 0.3401(8) -0.0445(6) 0.3588(4) 0.0693(14) Uani d . 1
H H13A 0.2615 -0.0582 0.3577 0.083 Uiso calc R 1
H H13B 0.3997 -0.1138 0.3622 0.083 Uiso calc R 1
C C14 0.3255(8) 0.0205(6) 0.4322(4) 0.0693(14) Uani d . 1
H H14A 0.3979 0.0476 0.4269 0.083 Uiso calc R 1
H H14B 0.2543 0.0827 0.4340 0.083 Uiso calc R 1
C C15 0.3100(8) -0.0366(6) 0.5076(4) 0.0693(14) Uani d . 1
H H15A 0.3786 -0.0998 0.5060 0.104 Uiso calc R 1
H H15B 0.2344 -0.0581 0.5161 0.104 Uiso calc R 1
H H15C 0.3066 0.0096 0.5512 0.104 Uiso calc R 1
C C16 -0.0945(5) 0.3076(4) 0.5184(3) 0.0270(12) Uani d . 1
C C17 -0.0496(6) 0.1991(5) 0.5066(4) 0.0390(15) Uani d . 1
H H17 -0.0319 0.1712 0.4544 0.047 Uiso calc R 1
C C18 -0.0303(6) 0.1313(5) 0.5699(4) 0.0449(16) Uani d . 1
H H18 -0.0006 0.0570 0.5609 0.054 Uiso calc R 1
C C19 -0.0537(5) 0.1701(5) 0.6459(4) 0.0407(15) Uani d . 1
H H19 -0.0398 0.1231 0.6893 0.049 Uiso calc R 1
C C20 -0.0970(6) 0.2770(5) 0.6583(3) 0.0440(16) Uani d . 1
H H20 -0.1133 0.3042 0.7107 0.053 Uiso calc R 1
C C21 -0.1173(6) 0.3462(5) 0.5954(3) 0.0397(15) Uani d . 1
H H21 -0.1470 0.4203 0.6050 0.048 Uiso calc R 1
C C22 -0.2653(5) 0.3793(4) 0.4156(3) 0.0279(13) Uani d . 1
C C23 -0.3520(6) 0.3547(6) 0.4772(4) 0.0503(18) Uani d . 1
H H23 -0.3335 0.3353 0.5282 0.060 Uiso calc R 1
C C24 -0.4655(6) 0.3587(7) 0.4637(5) 0.066(2) Uani d . 1
H H24 -0.5241 0.3400 0.5054 0.080 Uiso calc R 1
C C25 -0.4946(6) 0.3891(6) 0.3913(5) 0.058(2) Uani d . 1
H H25 -0.5736 0.3939 0.3832 0.070 Uiso calc R 1
C C26 -0.4092(6) 0.4123(6) 0.3311(4) 0.0530(19) Uani d . 1
H H26 -0.4288 0.4323 0.2806 0.064 Uiso calc R 1
C C27 -0.2940(5) 0.4073(5) 0.3421(4) 0.0383(15) Uani d . 1
H H27 -0.2352 0.4230 0.2993 0.046 Uiso calc R 1
C C28 -0.1643(5) 0.5282(4) 0.4691(3) 0.0262(12) Uani d . 1
H H28A -0.2342 0.5365 0.5145 0.031 Uiso calc R 1
H H28B -0.0960 0.5404 0.4890 0.031 Uiso calc R 1
C C29 -0.1980(5) 0.6121(4) 0.4067(3) 0.0345(14) Uani d . 1
H H29A -0.1282 0.6045 0.3612 0.041 Uiso calc R 1
H H29B -0.2666 0.6005 0.3867 0.041 Uiso calc R 1
C C30 -0.2334(6) 0.7239(4) 0.4396(3) 0.0384(15) Uani d . 1
H H30A -0.3011 0.7314 0.4856 0.058 Uiso calc R 1
H H30B -0.2580 0.7751 0.3983 0.058 Uiso calc R 1
H H30C -0.1639 0.7375 0.4561 0.058 Uiso calc R 1
C C31 -0.1234(5) 0.3445(4) 0.0415(3) 0.0257(12) Uani d . 1
C C32 -0.1901(5) 0.3094(4) 0.1096(3) 0.0322(13) Uani d . 1
H H32 -0.1495 0.2679 0.1478 0.039 Uiso calc R 1
C C33 -0.3154(5) 0.3345(5) 0.1222(3) 0.0364(14) Uani d . 1
H H33 -0.3598 0.3074 0.1678 0.044 Uiso calc R 1
C C34 -0.3758(5) 0.3977(5) 0.0697(4) 0.0432(16) Uani d . 1
H H34 -0.4618 0.4159 0.0793 0.052 Uiso calc R 1
C C35 -0.3106(6) 0.4350(6) 0.0024(4) 0.0500(18) Uani d . 1
H H35 -0.3520 0.4795 -0.0342 0.060 Uiso calc R 1
C C36 -0.1849(5) 0.4074(5) -0.0117(3) 0.0389(15) Uani d . 1
H H36 -0.1407 0.4322 -0.0585 0.047 Uiso calc R 1
C C37 0.0811(5) 0.1674(5) -0.0073(3) 0.0334(14) Uani d . 1
C C38 0.0241(6) 0.1409(5) -0.0636(4) 0.0476(17) Uani d . 1
H H38 -0.0421 0.1916 -0.0793 0.057 Uiso calc R 1
C C39 0.0649(8) 0.0396(6) -0.0965(4) 0.069(3) Uani d . 1
H H39 0.0272 0.0207 -0.1350 0.082 Uiso calc R 1
C C40 0.1613(8) -0.0331(6) -0.0723(6) 0.073(3) Uani d . 1
H H40 0.1900 -0.1020 -0.0952 0.087 Uiso calc R 1
C C41 0.2148(7) -0.0084(6) -0.0176(6) 0.072(2) Uani d . 1
H H41 0.2803 -0.0598 -0.0017 0.086 Uiso calc R 1
C C42 0.1754(6) 0.0913(5) 0.0161(4) 0.0480(17) Uani d . 1
H H42 0.2132 0.1078 0.0556 0.058 Uiso calc R 1
C C43 0.0976(5) 0.3685(5) -0.0647(3) 0.0347(14) Uani d . 1
H H43A 0.0603 0.3537 -0.1077 0.042 Uiso calc R 1
H H43B 0.0725 0.4461 -0.0560 0.042 Uiso calc R 1
C C44 0.2350(5) 0.3321(5) -0.0910(4) 0.0432(16) Uani d . 1
H H44A 0.2723 0.3505 -0.0492 0.052 Uiso calc R 1
H H44B 0.2605 0.2540 -0.0968 0.052 Uiso calc R 1
C C45 0.2813(6) 0.3820(5) -0.1691(4) 0.0529(19) Uani d . 1
H H45A 0.2459 0.3630 -0.2110 0.079 Uiso calc R 1
H H45B 0.3699 0.3560 -0.1834 0.079 Uiso calc R 1
H H45C 0.2581 0.4594 -0.1634 0.079 Uiso calc R 1

loop_
_atom_site_aniso_label
_atom_site_aniso_U_11
_atom_site_aniso_U_22
_atom_site_aniso_U_33
_atom_site_aniso_U_12
_atom_site_aniso_U_13
_atom_site_aniso_U_23
W1 0.01802(12) 0.02671(13) 0.01979(12) -0.00629(9) -0.00151(9) -0.00471(9)
I1 0.0288(2) 0.0363(2) 0.0431(2) -0.01358(18) -0.00673(17) -0.00604(18)
Cu1 0.0310(4) 0.0281(4) 0.0307(4) 0.0010(3) -0.0059(3) -0.0068(3)
Cu2 0.0182(3) 0.0405(4) 0.0250(4) -0.0046(3) 0.0008(3) 0.0003(3)
Cu3 0.0281(4) 0.0449(4) 0.0304(4) -0.0048(3) -0.0112(3) -0.0121(3)
S1 0.0218(7) 0.0306(8) 0.0204(7) -0.0050(6) -0.0057(5) -0.0032(6)
S2 0.0207(7) 0.0312(8) 0.0257(7) -0.0008(6) -0.0054(6) -0.0007(6)
S3 0.0226(7) 0.0374(8) 0.0210(7) -0.0046(6) -0.0002(6) -0.0096(6)
S4 0.0408(9) 0.0425(10) 0.0435(9) -0.0205(8) -0.0023(7) -0.0038(7)
P1 0.0255(8) 0.0270(8) 0.0332(8) -0.0029(6) -0.0053(6) -0.0056(6)
P2 0.0173(7) 0.0291(8) 0.0242(7) -0.0073(6) -0.0020(6) -0.0035(6)
P3 0.0241(8) 0.0305(8) 0.0261(8) -0.0056(6) -0.0076(6) -0.0065(6)
C1 0.030(3) 0.022(3) 0.033(3) -0.004(2) -0.004(3) -0.006(2)
C2 0.067(5) 0.056(4) 0.037(4) -0.034(4) 0.005(3) -0.007(3)
C3 0.100(6) 0.046(4) 0.061(5) -0.046(4) -0.006(5) -0.004(4)
C4 0.066(5) 0.037(4) 0.051(4) -0.006(4) -0.013(4) -0.018(3)
C5 0.041(4) 0.056(4) 0.035(4) -0.003(3) 0.000(3) -0.015(3)
C6 0.036(4) 0.037(4) 0.037(4) -0.008(3) -0.003(3) -0.004(3)
C7 0.035(3) 0.035(3) 0.032(3) -0.011(3) -0.013(3) 0.002(3)
C8 0.036(4) 0.039(4) 0.046(4) -0.010(3) -0.011(3) 0.003(3)
C9 0.034(4) 0.052(4) 0.057(4) -0.004(3) -0.010(3) 0.015(3)
C10 0.030(4) 0.065(5) 0.061(5) -0.017(4) -0.017(3) 0.009(4)
C11 0.042(4) 0.053(4) 0.058(4) -0.019(4) -0.015(3) 0.003(3)
C12 0.037(4) 0.029(3) 0.049(4) -0.002(3) -0.013(3) 0.002(3)
C13 0.099(4) 0.059(3) 0.042(2) -0.016(3) -0.004(2) -0.004(2)
C14 0.099(4) 0.059(3) 0.042(2) -0.016(3) -0.004(2) -0.004(2)
C15 0.099(4) 0.059(3) 0.042(2) -0.016(3) -0.004(2) -0.004(2)
C16 0.017(3) 0.029(3) 0.032(3) -0.007(2) 0.001(2) -0.002(2)
C17 0.044(4) 0.034(4) 0.039(4) -0.010(3) -0.009(3) -0.002(3)
C18 0.055(4) 0.026(3) 0.054(4) -0.009(3) -0.015(3) 0.003(3)
C19 0.036(4) 0.038(4) 0.043(4) -0.005(3) -0.005(3) 0.010(3)
C20 0.050(4) 0.050(4) 0.023(3) -0.002(3) -0.003(3) 0.002(3)
C21 0.045(4) 0.033(3) 0.033(3) -0.002(3) -0.001(3) -0.005(3)
C22 0.018(3) 0.031(3) 0.033(3) -0.003(2) -0.003(2) -0.010(2)
C23 0.031(4) 0.071(5) 0.050(4) -0.023(4) 0.002(3) 0.001(4)
C24 0.027(4) 0.099(6) 0.077(6) -0.031(4) 0.004(4) -0.012(5)
C25 0.029(4) 0.077(5) 0.073(5) -0.013(4) -0.013(4) -0.037(4)
C26 0.036(4) 0.072(5) 0.056(4) -0.008(4) -0.019(3) -0.024(4)
C27 0.036(4) 0.045(4) 0.036(4) -0.010(3) -0.008(3) -0.015(3)
C28 0.023(3) 0.031(3) 0.027(3) -0.009(2) -0.007(2) -0.007(2)
C29 0.040(4) 0.032(3) 0.033(3) -0.008(3) -0.014(3) 0.001(3)
C30 0.048(4) 0.029(3) 0.039(4) -0.011(3) -0.010(3) 0.003(3)
C31 0.025(3) 0.030(3) 0.024(3) -0.007(2) -0.009(2) -0.005(2)
C32 0.034(3) 0.029(3) 0.031(3) -0.004(3) -0.006(3) -0.006(2)
C33 0.030(3) 0.042(4) 0.036(3) -0.010(3) -0.001(3) -0.010(3)
C34 0.022(3) 0.059(4) 0.045(4) -0.004(3) -0.006(3) -0.011(3)
C35 0.038(4) 0.065(5) 0.044(4) -0.002(3) -0.021(3) 0.006(3)
C36 0.029(3) 0.058(4) 0.031(3) -0.013(3) -0.008(3) 0.001(3)
C37 0.032(3) 0.033(3) 0.034(3) -0.015(3) 0.005(3) -0.010(3)
C38 0.058(4) 0.049(4) 0.039(4) -0.026(4) 0.000(3) -0.009(3)
C39 0.103(7) 0.065(5) 0.043(4) -0.047(5) 0.013(4) -0.024(4)
C40 0.068(6) 0.037(5) 0.091(7) -0.013(4) 0.032(5) -0.012(4)
C41 0.047(5) 0.047(5) 0.109(7) -0.008(4) 0.005(5) -0.004(5)
C42 0.040(4) 0.032(4) 0.068(5) -0.006(3) -0.008(3) 0.001(3)
C43 0.035(3) 0.036(3) 0.035(3) -0.009(3) -0.010(3) -0.003(3)
C44 0.028(3) 0.045(4) 0.052(4) -0.006(3) -0.003(3) 0.003(3)
C45 0.037(4) 0.053(4) 0.058(4) -0.008(3) 0.006(3) 0.004(3)

loop_
_atom_type_symbol
_atom_type_description
_atom_type_scat_dispersion_real
_atom_type_scat_dispersion_imag
_atom_type_scat_source
C C 0.0033 0.0016 'International Tables Vol C Tables 4.2.6.8 and 6.1.1.4'
H H 0.0000 0.0000 'International Tables Vol C Tables 4.2.6.8 and 6.1.1.4'
Cu Cu 0.3201 1.2651 'International Tables Vol C Tables 4.2.6.8 and 6.1.1.4'
I I -0.4742 1.8119 'International Tables Vol C Tables 4.2.6.8 and 6.1.1.4'
S S 0.1246 0.1234 'International Tables Vol C Tables 4.2.6.8 and 6.1.1.4'
P P 0.1023 0.0942 'International Tables Vol C Tables 4.2.6.8 and 6.1.1.4'
W W -0.8490 6.8722 'International Tables Vol C Tables 4.2.6.8 and 6.1.1.4'

loop_
_geom_angle_atom_site_label_1
_geom_angle_atom_site_label_2
_geom_angle_atom_site_label_3
_geom_angle
S4 W1 S1 110.37(6)
S4 W1 S3 111.01(6)
S1 W1 S3 107.67(5)
S4 W1 S2 112.73(6)
S1 W1 S2 107.37(5)
S3 W1 S2 107.48(5)
Cu3 W1 Cu1 73.06(2)
Cu3 W1 Cu2 75.35(2)
Cu1 W1 Cu2 71.69(2)
Cu1 I1 Cu2 67.91(2)
P1 Cu1 S3 119.19(6)
P1 Cu1 S1 120.30(6)
S3 Cu1 S1 103.18(5)
P1 Cu1 W1 153.07(5)
S3 Cu1 W1 52.37(4)
S1 Cu1 W1 52.20(4)
P1 Cu1 I1 106.09(5)
S3 Cu1 I1 105.67(4)
S1 Cu1 I1 99.94(4)
W1 Cu1 I1 100.82(2)
P2 Cu2 S1 119.38(6)
P2 Cu2 S2 121.62(6)
S1 Cu2 S2 103.81(5)
P2 Cu2 W1 152.86(5)
S1 Cu2 W1 52.18(3)
S2 Cu2 W1 52.40(4)
P2 Cu2 I1 108.79(4)
S1 Cu2 I1 97.69(4)
S2 Cu2 I1 101.62(4)
W1 Cu2 I1 98.23(2)
P3 Cu3 S2 125.45(6)
P3 Cu3 S3 122.84(6)
S2 Cu3 S3 105.23(5)
P3 Cu3 W1 163.37(5)
S2 Cu3 W1 52.91(4)
S3 Cu3 W1 52.77(4)
W1 S1 Cu2 73.71(4)
W1 S1 Cu1 73.06(4)
Cu2 S1 Cu1 87.25(5)
W1 S2 Cu3 73.15(4)
W1 S2 Cu2 73.51(4)
Cu3 S2 Cu2 92.70(6)
W1 S3 Cu3 73.21(4)
W1 S3 Cu1 73.18(4)
Cu3 S3 Cu1 89.22(5)
C1 P1 C7 104.3(3)
C1 P1 C13 104.6(3)
C7 P1 C13 103.2(3)
C1 P1 Cu1 115.09(19)
C7 P1 Cu1 113.47(19)
C13 P1 Cu1 114.9(3)
C16 P2 C22 104.4(2)
C16 P2 C28 105.2(2)
C22 P2 C28 101.2(2)
C16 P2 Cu2 114.21(17)
C22 P2 Cu2 115.37(18)
C28 P2 Cu2 114.94(17)
C37 P3 C31 103.9(3)
C37 P3 C43 100.6(3)
C31 P3 C43 105.7(3)
C37 P3 Cu3 115.4(2)
C31 P3 Cu3 115.10(17)
C43 P3 Cu3 114.50(19)
C2 C1 C6 117.9(5)
C2 C1 P1 123.4(4)
C6 C1 P1 118.7(4)
C1 C2 C3 119.9(6)
C1 C2 H2 120.0
C3 C2 H2 120.0
C4 C3 C2 120.9(6)
C4 C3 H3 119.5
C2 C3 H3 119.5
C5 C4 C3 119.7(6)
C5 C4 H4 120.2
C3 C4 H4 120.2
C4 C5 C6 120.4(6)
C4 C5 H5 119.8
C6 C5 H5 119.8
C5 C6 C1 121.2(6)
C5 C6 H6 119.4
C1 C6 H6 119.4
C12 C7 C8 118.3(5)
C12 C7 P1 120.8(5)
C8 C7 P1 120.8(4)
C9 C8 C7 120.3(6)
C9 C8 H8 119.8
C7 C8 H8 119.8
C8 C9 C10 119.8(6)
C8 C9 H9 120.1
C10 C9 H9 120.1
C11 C10 C9 120.8(6)
C11 C10 H10 119.6
C9 C10 H10 119.6
C10 C11 C12 119.0(6)
C10 C11 H11 120.5
C12 C11 H11 120.5
C7 C12 C11 121.8(6)
C7 C12 H12 119.1
C11 C12 H12 119.1
C14 C13 P1 112.5(5)
C14 C13 H13A 109.1
P1 C13 H13A 109.1
C14 C13 H13B 109.1
P1 C13 H13B 109.1
H13A C13 H13B 107.8
C15 C14 C13 114.9(6)
C15 C14 H14A 108.5
C13 C14 H14A 108.5
C15 C14 H14B 108.5
C13 C14 H14B 108.5
H14A C14 H14B 107.5
C14 C15 H15A 109.5
C14 C15 H15B 109.5
H15A C15 H15B 109.5
C14 C15 H15C 109.5
H15A C15 H15C 109.5
H15B C15 H15C 109.5
C17 C16 C21 118.2(5)
C17 C16 P2 118.0(4)
C21 C16 P2 123.8(4)
C18 C17 C16 120.7(6)
C18 C17 H17 119.7
C16 C17 H17 119.7
C19 C18 C17 120.6(6)
C19 C18 H18 119.7
C17 C18 H18 119.7
C20 C19 C18 119.3(6)
C20 C19 H19 120.3
C18 C19 H19 120.3
C19 C20 C21 120.7(6)
C19 C20 H20 119.6
C21 C20 H20 119.6
C20 C21 C16 120.4(6)
C20 C21 H21 119.8
C16 C21 H21 119.8
C27 C22 C23 119.3(5)
C27 C22 P2 118.5(4)
C23 C22 P2 121.7(5)
C24 C23 C22 119.4(7)
C24 C23 H23 120.3
C22 C23 H23 120.3
C25 C24 C23 121.0(7)
C25 C24 H24 119.5
C23 C24 H24 119.5
C26 C25 C24 119.3(6)
C26 C25 H25 120.4
C24 C25 H25 120.4
C25 C26 C27 121.2(7)
C25 C26 H26 119.4
C27 C26 H26 119.4
C22 C27 C26 119.7(6)
C22 C27 H27 120.1
C26 C27 H27 120.1
C29 C28 P2 113.9(4)
C29 C28 H28A 108.8
P2 C28 H28A 108.8
C29 C28 H28B 108.8
P2 C28 H28B 108.8
H28A C28 H28B 107.7
C30 C29 C28 112.3(5)
C30 C29 H29A 109.2
C28 C29 H29A 109.2
C30 C29 H29B 109.2
C28 C29 H29B 109.2
H29A C29 H29B 107.9
C29 C30 H30A 109.5
C29 C30 H30B 109.5
H30A C30 H30B 109.5
C29 C30 H30C 109.5
H30A C30 H30C 109.5
H30B C30 H30C 109.5
C36 C31 C32 118.6(5)
C36 C31 P3 123.7(4)
C32 C31 P3 117.8(4)
C33 C32 C31 120.4(5)
C33 C32 H32 119.8
C31 C32 H32 119.8
C34 C33 C32 120.7(6)
C34 C33 H33 119.7
C32 C33 H33 119.7
C33 C34 C35 119.5(6)
C33 C34 H34 120.3
C35 C34 H34 120.3
C34 C35 C36 120.1(6)
C34 C35 H35 120.0
C36 C35 H35 120.0
C31 C36 C35 120.8(6)
C31 C36 H36 119.6
C35 C36 H36 119.6
C42 C37 C38 119.1(6)
C42 C37 P3 120.6(5)
C38 C37 P3 120.0(5)
C39 C38 C37 119.6(7)
C39 C38 H38 120.2
C37 C38 H38 120.2
C40 C39 C38 119.1(8)
C40 C39 H39 120.4
C38 C39 H39 120.4
C41 C40 C39 121.3(8)
C41 C40 H40 119.3
C39 C40 H40 119.3
C40 C41 C42 120.5(8)
C40 C41 H41 119.7
C42 C41 H41 119.7
C41 C42 C37 120.3(7)
C41 C42 H42 119.9
C37 C42 H42 119.9
C44 C43 P3 112.6(4)
C44 C43 H43A 109.1
P3 C43 H43A 109.1
C44 C43 H43B 109.1
P3 C43 H43B 109.1
H43A C43 H43B 107.8
C45 C44 C43 112.7(5)
C45 C44 H44A 109.1
C43 C44 H44A 109.1
C45 C44 H44B 109.1
C43 C44 H44B 109.1
H44A C44 H44B 107.8
C44 C45 H45A 109.5
C44 C45 H45B 109.5
H45A C45 H45B 109.5
C44 C45 H45C 109.5
H45A C45 H45C 109.5
H45B C45 H45C 109.5

loop_
_geom_bond_atom_site_label_1
_geom_bond_atom_site_label_2
_geom_bond_distance
_geom_bond_publ_flag
W1 S4 2.1314(15) y
W1 S1 2.2445(13) y
W1 S3 2.2483(13) y
W1 S2 2.2533(13) y
W1 Cu3 2.7033(7) y
W1 Cu1 2.7173(8) y
W1 Cu2 2.7272(7) y
I1 Cu1 2.8056(8) y
I1 Cu2 2.9008(8) y
Cu1 P1 2.2150(16) y
Cu1 S3 2.3094(15) y
Cu1 S1 2.3194(14) y
Cu2 P2 2.2241(14) y
Cu2 S1 2.3015(15) y
Cu2 S2 2.3036(15) y
Cu3 P3 2.2209(15) y
Cu3 S2 2.2833(15) y
Cu3 S3 2.2849(15) y
P1 C1 1.809(5) ?
P1 C7 1.809(6) ?
P1 C13 1.826(7) ?
P2 C16 1.823(6) ?
P2 C22 1.825(5) ?
P2 C28 1.835(5) ?
P3 C37 1.804(6) ?
P3 C31 1.821(5) ?
P3 C43 1.833(6) ?
C1 C2 1.386(8) ?
C1 C6 1.397(7) ?
C2 C3 1.396(9) ?
C2 H2 0.9500 ?
C3 C4 1.367(9) ?
C3 H3 0.9500 ?
C4 C5 1.362(9) ?
C4 H4 0.9500 ?
C5 C6 1.378(8) ?
C5 H5 0.9500 ?
C6 H6 0.9500 ?
C7 C12 1.369(8) ?
C7 C8 1.413(8) ?
C8 C9 1.378(8) ?
C8 H8 0.9500 ?
C9 C10 1.380(9) ?
C9 H9 0.9500 ?
C10 C11 1.376(9) ?
C10 H10 0.9500 ?
C11 C12 1.388(8) ?
C11 H11 0.9500 ?
C12 H12 0.9500 ?
C13 C14 1.520(10) ?
C13 H13A 0.9900 ?
C13 H13B 0.9900 ?
C14 C15 1.458(9) ?
C14 H14A 0.9900 ?
C14 H14B 0.9900 ?
C15 H15A 0.9800 ?
C15 H15B 0.9800 ?
C15 H15C 0.9800 ?
C16 C17 1.384(8) ?
C16 C21 1.392(8) ?
C17 C18 1.380(8) ?
C17 H17 0.9500 ?
C18 C19 1.376(8) ?
C18 H18 0.9500 ?
C19 C20 1.365(8) ?
C19 H19 0.9500 ?
C20 C21 1.386(8) ?
C20 H20 0.9500 ?
C21 H21 0.9500 ?
C22 C27 1.378(8) ?
C22 C23 1.391(8) ?
C23 C24 1.385(9) ?
C23 H23 0.9500 ?
C24 C25 1.369(10) ?
C24 H24 0.9500 ?
C25 C26 1.358(10) ?
C25 H25 0.9500 ?
C26 C27 1.386(8) ?
C26 H26 0.9500 ?
C27 H27 0.9500 ?
C28 C29 1.522(7) ?
C28 H28A 0.9900 ?
C28 H28B 0.9900 ?
C29 C30 1.519(7) ?
C29 H29A 0.9900 ?
C29 H29B 0.9900 ?
C30 H30A 0.9800 ?
C30 H30B 0.9800 ?
C30 H30C 0.9800 ?
C31 C36 1.378(8) ?
C31 C32 1.390(7) ?
C32 C33 1.385(8) ?
C32 H32 0.9500 ?
C33 C34 1.365(8) ?
C33 H33 0.9500 ?
C34 C35 1.384(9) ?
C34 H34 0.9500 ?
C35 C36 1.387(8) ?
C35 H35 0.9500 ?
C36 H36 0.9500 ?
C37 C42 1.385(9) ?
C37 C38 1.395(8) ?
C38 C39 1.392(9) ?
C38 H38 0.9500 ?
C39 C40 1.386(12) ?
C39 H39 0.9500 ?
C40 C41 1.337(12) ?
C40 H40 0.9500 ?
C41 C42 1.378(10) ?
C41 H41 0.9500 ?
C42 H42 0.9500 ?
C43 C44 1.521(8) ?
C43 H43A 0.9900 ?
C43 H43B 0.9900 ?
C44 C45 1.516(8) ?
C44 H44A 0.9900 ?
C44 H44B 0.9900 ?
C45 H45A 0.9800 ?
C45 H45B 0.9800 ?
C45 H45C 0.9800 ?

loop_
_geom_hbond_atom_site_label_D
_geom_hbond_atom_site_label_H
_geom_hbond_atom_site_label_A
_geom_hbond_site_symmetry_A
_geom_hbond_distance_DH
_geom_hbond_distance_HA
_geom_hbond_distance_DA
_geom_hbond_angle_DHA
_geom_hbond_publ_flag
C10 H10 I1 1_655 0.95 3.14 3.936(7) 141.9 n

loop_
_geom_torsion_atom_site_label_1
_geom_torsion_atom_site_label_2
_geom_torsion_atom_site_label_3
_geom_torsion_atom_site_label_4
_geom_torsion
S4 W1 Cu1 P1 -1.55(13)
S1 W1 Cu1 P1 -83.29(11)
S3 W1 Cu1 P1 80.94(11)
S2 W1 Cu1 P1 178.85(11)
Cu3 W1 Cu1 P1 138.44(11)
Cu2 W1 Cu1 P1 -141.79(11)
S4 W1 Cu1 S3 -82.49(8)
S1 W1 Cu1 S3 -164.23(6)
S2 W1 Cu1 S3 97.92(6)
Cu3 W1 Cu1 S3 57.51(5)
Cu2 W1 Cu1 S3 137.27(5)
S4 W1 Cu1 S1 81.74(8)
S3 W1 Cu1 S1 164.23(6)
S2 W1 Cu1 S1 -97.86(6)
Cu3 W1 Cu1 S1 -138.27(5)
Cu2 W1 Cu1 S1 -58.50(4)
S4 W1 Cu1 I1 175.99(6)
S1 W1 Cu1 I1 94.25(5)
S3 W1 Cu1 I1 -101.52(5)
S2 W1 Cu1 I1 -3.61(4)
Cu3 W1 Cu1 I1 -44.02(2)
Cu2 W1 Cu1 I1 35.75(2)
Cu2 I1 Cu1 P1 144.60(5)
Cu2 I1 Cu1 S3 -87.95(4)
Cu2 I1 Cu1 S1 18.89(4)
Cu2 I1 Cu1 W1 -34.24(2)
S4 W1 Cu2 P2 -0.94(13)
S1 W1 Cu2 P2 81.23(11)
S3 W1 Cu2 P2 177.22(11)
S2 W1 Cu2 P2 -87.04(11)
Cu3 W1 Cu2 P2 -142.85(11)
Cu1 W1 Cu2 P2 140.49(11)
S4 W1 Cu2 S1 -82.17(8)
S3 W1 Cu2 S1 95.99(6)
S2 W1 Cu2 S1 -168.27(6)
Cu3 W1 Cu2 S1 135.92(5)
Cu1 W1 Cu2 S1 59.26(4)
S4 W1 Cu2 S2 86.10(8)
S1 W1 Cu2 S2 168.27(6)
S3 W1 Cu2 S2 -95.74(6)
Cu3 W1 Cu2 S2 -55.81(5)
Cu1 W1 Cu2 S2 -132.47(5)
S4 W1 Cu2 I1 -175.54(7)
S1 W1 Cu2 I1 -93.37(5)
S3 W1 Cu2 I1 2.62(5)
S2 W1 Cu2 I1 98.36(5)
Cu3 W1 Cu2 I1 42.55(2)
Cu1 W1 Cu2 I1 -34.11(2)
Cu1 I1 Cu2 P2 -143.59(5)
Cu1 I1 Cu2 S1 -18.92(4)
Cu1 I1 Cu2 S2 86.96(4)
Cu1 I1 Cu2 W1 33.81(2)
S4 W1 Cu3 P3 3.64(19)
S1 W1 Cu3 P3 -175.22(17)
S3 W1 Cu3 P3 -80.55(17)
S2 W1 Cu3 P3 90.54(17)
Cu1 W1 Cu3 P3 -138.54(17)
Cu2 W1 Cu3 P3 146.52(17)
S4 W1 Cu3 S2 -86.90(8)
S1 W1 Cu3 S2 94.24(6)
S3 W1 Cu3 S2 -171.09(7)
Cu1 W1 Cu3 S2 130.92(5)
Cu2 W1 Cu3 S2 55.97(5)
S4 W1 Cu3 S3 84.19(8)
S1 W1 Cu3 S3 -94.67(6)
S2 W1 Cu3 S3 171.09(7)
Cu1 W1 Cu3 S3 -57.99(5)
Cu2 W1 Cu3 S3 -132.93(5)
S4 W1 S1 Cu2 133.16(5)
S3 W1 S1 Cu2 -105.53(5)
S2 W1 S1 Cu2 9.93(5)
Cu3 W1 S1 Cu2 -47.70(4)
Cu1 W1 S1 Cu2 -92.11(4)
S4 W1 S1 Cu1 -134.73(5)
S3 W1 S1 Cu1 -13.42(5)
S2 W1 S1 Cu1 102.04(5)
Cu3 W1 S1 Cu1 44.41(4)
Cu2 W1 S1 Cu1 92.11(4)
P2 Cu2 S1 W1 -148.84(6)
S2 Cu2 S1 W1 -9.55(5)
I1 Cu2 S1 W1 94.48(3)
P2 Cu2 S1 Cu1 138.01(6)
S2 Cu2 S1 Cu1 -82.69(6)
W1 Cu2 S1 Cu1 -73.15(4)
I1 Cu2 S1 Cu1 21.33(4)
P1 Cu1 S1 W1 148.60(6)
S3 Cu1 S1 W1 12.78(5)
I1 Cu1 S1 W1 -96.05(3)
P1 Cu1 S1 Cu2 -137.59(6)
S3 Cu1 S1 Cu2 86.58(5)
W1 Cu1 S1 Cu2 73.81(4)
I1 Cu1 S1 Cu2 -22.24(4)
S4 W1 S2 Cu3 130.20(5)
S1 W1 S2 Cu3 -108.04(5)
S3 W1 S2 Cu3 7.55(6)
Cu1 W1 S2 Cu3 -50.10(4)
Cu2 W1 S2 Cu3 -98.11(5)
S4 W1 S2 Cu2 -131.70(5)
S1 W1 S2 Cu2 -9.93(5)
S3 W1 S2 Cu2 105.66(5)
Cu3 W1 S2 Cu2 98.11(5)
Cu1 W1 S2 Cu2 48.01(4)
P3 Cu3 S2 W1 -159.43(6)
S3 Cu3 S2 W1 -7.34(5)
P3 Cu3 S2 Cu2 128.70(7)
S3 Cu3 S2 Cu2 -79.21(6)
W1 Cu3 S2 Cu2 -71.87(4)
P2 Cu2 S2 W1 147.65(6)
S1 Cu2 S2 W1 9.52(5)
I1 Cu2 S2 W1 -91.50(3)
P2 Cu2 S2 Cu3 -140.81(6)
S1 Cu2 S2 Cu3 81.06(6)
W1 Cu2 S2 Cu3 71.54(4)
I1 Cu2 S2 Cu3 -19.96(5)
S4 W1 S3 Cu3 -131.24(6)
S1 W1 S3 Cu3 107.85(5)
S2 W1 S3 Cu3 -7.54(6)
Cu1 W1 S3 Cu3 94.37(5)
Cu2 W1 S3 Cu3 50.12(5)
S4 W1 S3 Cu1 134.38(6)
S1 W1 S3 Cu1 13.47(5)
S2 W1 S3 Cu1 -101.92(5)
Cu3 W1 S3 Cu1 -94.37(5)
Cu2 W1 S3 Cu1 -44.26(4)
P3 Cu3 S3 W1 160.37(6)
S2 Cu3 S3 W1 7.36(5)
P3 Cu3 S3 Cu1 -126.98(6)
S2 Cu3 S3 Cu1 80.01(6)
W1 Cu3 S3 Cu1 72.65(4)
P1 Cu1 S3 W1 -149.18(6)
S1 Cu1 S3 W1 -12.75(5)
I1 Cu1 S3 W1 91.72(3)
P1 Cu1 S3 Cu3 138.14(6)
S1 Cu1 S3 Cu3 -85.43(6)
W1 Cu1 S3 Cu3 -72.68(4)
I1 Cu1 S3 Cu3 19.04(5)
S3 Cu1 P1 C1 -54.4(2)
S1 Cu1 P1 C1 176.6(2)
W1 Cu1 P1 C1 -118.1(2)
I1 Cu1 P1 C1 64.4(2)
S3 Cu1 P1 C7 65.6(2)
S1 Cu1 P1 C7 -63.4(2)
W1 Cu1 P1 C7 2.0(2)
I1 Cu1 P1 C7 -175.5(2)
S3 Cu1 P1 C13 -176.0(3)
S1 Cu1 P1 C13 55.0(3)
W1 Cu1 P1 C13 120.4(3)
I1 Cu1 P1 C13 -57.1(3)
S1 Cu2 P2 C16 -38.1(2)
S2 Cu2 P2 C16 -170.09(19)
W1 Cu2 P2 C16 -101.8(2)
I1 Cu2 P2 C16 72.6(2)
S1 Cu2 P2 C22 -159.1(2)
S2 Cu2 P2 C22 68.9(2)
W1 Cu2 P2 C22 137.2(2)
I1 Cu2 P2 C22 -48.4(2)
S1 Cu2 P2 C28 83.6(2)
S2 Cu2 P2 C28 -48.3(2)
W1 Cu2 P2 C28 20.0(2)
I1 Cu2 P2 C28 -165.68(19)
S2 Cu3 P3 C37 -157.25(19)
S3 Cu3 P3 C37 55.3(2)
W1 Cu3 P3 C37 124.5(2)
S2 Cu3 P3 C31 -36.1(2)
S3 Cu3 P3 C31 176.4(2)
W1 Cu3 P3 C31 -114.4(2)
S2 Cu3 P3 C43 86.6(2)
S3 Cu3 P3 C43 -60.8(2)
W1 Cu3 P3 C43 8.4(3)
C7 P1 C1 C2 131.6(6)
C13 P1 C1 C2 23.6(7)
Cu1 P1 C1 C2 -103.4(5)
C7 P1 C1 C6 -49.4(5)
C13 P1 C1 C6 -157.5(5)
Cu1 P1 C1 C6 75.5(5)
C6 C1 C2 C3 0.6(10)
P1 C1 C2 C3 179.6(6)
C1 C2 C3 C4 0.3(12)
C2 C3 C4 C5 -1.0(12)
C3 C4 C5 C6 0.7(11)
C4 C5 C6 C1 0.2(10)
C2 C1 C6 C5 -0.9(9)
P1 C1 C6 C5 -179.9(5)
C1 P1 C7 C12 142.3(5)
C13 P1 C7 C12 -108.6(5)
Cu1 P1 C7 C12 16.3(5)
C1 P1 C7 C8 -41.2(5)
C13 P1 C7 C8 67.9(5)
Cu1 P1 C7 C8 -167.2(4)
C12 C7 C8 C9 -0.7(9)
P1 C7 C8 C9 -177.3(5)
C7 C8 C9 C10 0.9(9)
C8 C9 C10 C11 -0.9(10)
C9 C10 C11 C12 0.8(10)
C8 C7 C12 C11 0.6(9)
P1 C7 C12 C11 177.2(5)
C10 C11 C12 C7 -0.6(10)
C1 P1 C13 C14 176.6(6)
C7 P1 C13 C14 67.8(7)
Cu1 P1 C13 C14 -56.3(7)
P1 C13 C14 C15 -167.9(6)
C22 P2 C16 C17 79.5(5)
C28 P2 C16 C17 -174.4(4)
Cu2 P2 C16 C17 -47.4(5)
C22 P2 C16 C21 -100.2(5)
C28 P2 C16 C21 5.9(5)
Cu2 P2 C16 C21 132.9(4)
C21 C16 C17 C18 1.2(9)
P2 C16 C17 C18 -178.6(5)
C16 C17 C18 C19 -0.9(10)
C17 C18 C19 C20 0.3(10)
C18 C19 C20 C21 -0.1(10)
C19 C20 C21 C16 0.4(10)
C17 C16 C21 C20 -0.9(9)
P2 C16 C21 C20 178.8(5)
C16 P2 C22 C27 -161.2(4)
C28 P2 C22 C27 89.7(5)
Cu2 P2 C22 C27 -35.0(5)
C16 P2 C22 C23 26.4(6)
C28 P2 C22 C23 -82.7(5)
Cu2 P2 C22 C23 152.5(5)
C27 C22 C23 C24 0.0(10)
P2 C22 C23 C24 172.4(5)
C22 C23 C24 C25 -1.7(11)
C23 C24 C25 C26 2.2(12)
C24 C25 C26 C27 -1.0(11)
C23 C22 C27 C26 1.1(9)
P2 C22 C27 C26 -171.5(5)
C25 C26 C27 C22 -0.6(10)
C16 P2 C28 C29 -176.6(4)
C22 P2 C28 C29 -68.1(4)
Cu2 P2 C28 C29 56.9(4)
P2 C28 C29 C30 180.0(4)
C37 P3 C31 C36 -101.5(5)
C43 P3 C31 C36 3.9(6)
Cu3 P3 C31 C36 131.3(4)
C37 P3 C31 C32 77.4(5)
C43 P3 C31 C32 -177.1(4)
Cu3 P3 C31 C32 -49.7(5)
C36 C31 C32 C33 2.1(8)
P3 C31 C32 C33 -176.9(4)
C31 C32 C33 C34 -2.8(9)
C32 C33 C34 C35 1.4(9)
C33 C34 C35 C36 0.5(10)
C32 C31 C36 C35 -0.1(9)
P3 C31 C36 C35 178.8(5)
C34 C35 C36 C31 -1.2(10)
C31 P3 C37 C42 -143.2(5)
C43 P3 C37 C42 107.6(5)
Cu3 P3 C37 C42 -16.2(5)
C31 P3 C37 C38 42.7(5)
C43 P3 C37 C38 -66.5(5)
Cu3 P3 C37 C38 169.7(4)
C42 C37 C38 C39 -1.6(9)
P3 C37 C38 C39 172.6(5)
C37 C38 C39 C40 0.3(10)
C38 C39 C40 C41 0.7(11)
C39 C40 C41 C42 -0.4(12)
C40 C41 C42 C37 -1.0(11)
C38 C37 C42 C41 2.0(9)
P3 C37 C42 C41 -172.2(5)
C37 P3 C43 C44 -65.6(5)
C31 P3 C43 C44 -173.5(4)
Cu3 P3 C43 C44 58.8(5)
P3 C43 C44 C45 176.9(4)
